data_1506441
loop_
_publ_author_name
'Triana, Jorge'
'L\'opez, Mariana'
'P\'erez, Francisco J'
'Gonz\'alez-Platas, Javier'
'Quintana, Jos\'e'
'Est\'evez, Francisco'
'Le\'on, Francisco'
'Bermejo, Jaime'

_publ_section_title
;
 Sesquiterpenoids from Pulicaria canariensis and their cytotoxic
 activities.
;
_journal_issue 4
_journal_name_full 'Journal of natural products'
_journal_page_first 523
_journal_page_last 531
_journal_paper_doi 10.1021/np0496183
_journal_volume 68
_journal_year 2005
_chemical_absolute_configuration unk
_chemical_compound_source 'see text'
_chemical_formula_moiety 'C19 H28 O7'
_chemical_formula_sum 'C19 H28 O7'
_chemical_formula_weight 368.41
_chemical_name_systematic
;
 1\b,10\a,4\a,Diepoxy-6\a,8\b-diacetoxy-7\bH-germacra-14-al
;
_space_group_IT_number 19
_symmetry_cell_setting orthorhombic
_symmetry_Int_Tables_number 19
_symmetry_space_group_name_Hall 'P 2ac 2ab'
_symmetry_space_group_name_H-M 'P 21 21 21'
_atom_sites_solution_hydrogens geom
_atom_sites_solution_primary direct
_atom_sites_solution_secondary difmap
_cell_angle_alpha 90
_cell_angle_beta 90
_cell_angle_gamma 90
_cell_formula_units_Z 4
_cell_length_a 9.6980(10)
_cell_length_b 13.6170(10)
_cell_length_c 14.9460(10)
_cell_measurement_temperature 293
_cell_volume 1973.7(3)
_computing_cell_refinement 'HKL Scalepack (Otwinowski & Minor 1997)'
_computing_data_collection 'Collect (Nonius BV, 1997-2000)'
_computing_data_reduction
;
HKL Denzo and Scalepack (Otwinowski & Minor 1997)
;
_computing_molecular_graphics 'PLATON (Spek, 2003)'
_computing_publication_material 'PLATON (Spek, 2003)'
_computing_structure_refinement 'SHELXL-97 (Sheldrick, 1997)'
_computing_structure_solution 'SIR2002 (Altomare et al., 2002)'
_diffrn_ambient_temperature 293
_diffrn_detector_area_resol_mean 9
_diffrn_measured_fraction_theta_full 0.984
_diffrn_measured_fraction_theta_max 0.984
_diffrn_measurement_device_type 'KappaCCD Bruker-Nonius Diffractometer'
_diffrn_measurement_method CCD
_diffrn_radiation_monochromator graphite
_diffrn_radiation_probe x-ray
_diffrn_radiation_source 'fine focus sealed tube'
_diffrn_radiation_type MoK\a
_diffrn_radiation_wavelength 0.71073
_diffrn_reflns_av_R_equivalents 0.0599
_diffrn_reflns_av_sigmaI/netI 0.0355
_diffrn_reflns_limit_h_max 10
_diffrn_reflns_limit_h_min -11
_diffrn_reflns_limit_k_max 16
_diffrn_reflns_limit_k_min -17
_diffrn_reflns_limit_l_max 17
_diffrn_reflns_limit_l_min -19
_diffrn_reflns_number 20036
_diffrn_reflns_reduction_process ' ?'
_diffrn_reflns_theta_full 27.10
_diffrn_reflns_theta_max 27.10
_diffrn_reflns_theta_min 2.02
_exptl_absorpt_coefficient_mu 0.094
_exptl_absorpt_correction_type none
_exptl_crystal_colour colourless
_exptl_crystal_density_diffrn 1.240
_exptl_crystal_density_method 'Not Measured'
_exptl_crystal_description plate
_exptl_crystal_F_000 792
_exptl_crystal_size_max 0.11
_exptl_crystal_size_mid 0.08
_exptl_crystal_size_min 0.02
_refine_diff_density_max 0.244
_refine_diff_density_min -0.210
_refine_diff_density_rms 0.062
_refine_ls_extinction_method none
_refine_ls_goodness_of_fit_ref 1.178
_refine_ls_hydrogen_treatment constr
_refine_ls_matrix_type full
_refine_ls_number_parameters 236
_refine_ls_number_reflns 2437
_refine_ls_number_restraints 0
_refine_ls_restrained_S_all 1.178
_refine_ls_R_factor_all 0.0745
_refine_ls_R_factor_gt 0.0637
_refine_ls_shift/su_max 0.000
_refine_ls_shift/su_mean 0.000
_refine_ls_structure_factor_coef Fsqd
_refine_ls_weighting_details 'calc w=1/[\s^2^(Fo^2^)+(0.1027P)^2^+0.2360P] where P=(Fo^2^+2Fc^2^)/3'
_refine_ls_weighting_scheme calc
_refine_ls_wR_factor_gt 0.1682
_refine_ls_wR_factor_ref 0.1801
_reflns_number_gt 2125
_reflns_number_total 2437
_reflns_threshold_expression I>2\s(I)
_cod_data_source_file np0496183si20041123_065332.cif
_cod_data_source_block berm_7
_cod_depositor_comments
;
The following automatic conversions were performed:

'_symmetry_cell_setting' value 'Orthorhombic' changed to
'orthorhombic' according to
/home/saulius/struct/CIF-dictionaries/cif_core.dic dictionary named
'cif_core.dic' version 2.4.1 from 2010-06-29.

Automatic conversion script
Id: cif_fix_values 1715 2011-07-08 13:25:40Z adriana 
;
_cod_database_code 1506441

loop_
_symmetry_equiv_pos_site_id
_symmetry_equiv_pos_as_xyz
1 x,y,z
2 1/2-x,-y,1/2+z
3 1/2+x,1/2-y,-z
4 -x,1/2+y,1/2-z

loop_
_atom_site_aniso_label
_atom_site_aniso_U_11
_atom_site_aniso_U_22
_atom_site_aniso_U_33
_atom_site_aniso_U_23
_atom_site_aniso_U_13
_atom_site_aniso_U_12
O1 0.091(2) 0.0416(14) 0.139(3) 0.0138(16) 0.002(2) -0.0034(15)
O2 0.0420(12) 0.0613(15) 0.0832(18) 0.0023(13) -0.0097(12) -0.0053(11)
O3 0.116(3) 0.148(4) 0.080(2) -0.050(2) -0.018(2) 0.046(3)
O4 0.0718(18) 0.131(3) 0.0539(14) 0.0204(17) 0.0075(13) 0.038(2)
O5 0.0362(11) 0.0637(14) 0.0472(12) -0.0042(10) 0.0016(9) 0.0030(10)
O6 0.0593(13) 0.0379(11) 0.0518(12) -0.0058(9) 0.0060(11) -0.0005(10)
O7 0.261(7) 0.0448(17) 0.202(5) -0.013(2) 0.151(5) -0.026(3)
C1 0.071(2) 0.0391(17) 0.075(2) 0.0057(16) 0.007(2) 0.0083(17)
C2 0.064(2) 0.056(2) 0.087(3) 0.014(2) 0.005(2) 0.0216(19)
C3 0.0490(18) 0.074(3) 0.071(2) 0.016(2) 0.0013(18) 0.0137(18)
C4 0.0399(15) 0.0567(19) 0.0559(17) 0.0090(16) -0.0009(14) 0.0017(14)
C5 0.0435(16) 0.0450(17) 0.0433(16) 0.0053(13) -0.0027(12) -0.0050(13)
C6 0.0441(15) 0.0412(15) 0.0420(14) 0.0011(12) 0.0021(13) 0.0012(13)
C7 0.0387(14) 0.0423(16) 0.0392(14) -0.0028(12) -0.0002(11) 0.0062(12)
C8 0.0359(14) 0.0451(16) 0.0466(16) -0.0028(13) 0.0011(12) 0.0000(13)
C9 0.058(2) 0.0466(18) 0.079(2) -0.0093(17) 0.0042(19) -0.0107(16)
C10 0.067(2) 0.0405(17) 0.082(3) -0.0076(17) 0.001(2) 0.0045(17)
C11 0.0459(16) 0.065(2) 0.0433(15) -0.0014(15) -0.0064(13) 0.0118(16)
C12 0.076(3) 0.106(3) 0.055(2) 0.025(2) 0.0015(19) 0.026(3)
C13 0.070(3) 0.095(3) 0.077(3) -0.013(2) -0.033(2) 0.006(2)
C14 0.088(3) 0.070(3) 0.101(4) -0.035(3) 0.002(3) 0.022(3)
C15 0.062(2) 0.085(3) 0.062(2) 0.018(2) 0.0199(18) 0.015(2)
C16 0.076(2) 0.0355(17) 0.073(2) -0.0026(16) 0.008(2) -0.0053(17)
C17 0.088(3) 0.0455(18) 0.072(2) -0.0168(18) 0.000(2) 0.007(2)
C18 0.0459(18) 0.061(2) 0.0504(18) 0.0059(16) 0.0085(14) -0.0026(16)
C19 0.0476(19) 0.093(3) 0.064(2) -0.009(2) 0.0093(16) 0.007(2)

loop_
_atom_site_label
_atom_site_type_symbol
_atom_site_thermal_displace_type
_atom_site_fract_x
_atom_site_fract_y
_atom_site_fract_z
_atom_site_occupancy
_atom_site_U_iso_or_equiv
_atom_site_calc_flag
_atom_site_refinement_flags
O1 O Uani 0.7280(4) 0.8201(2) 0.6324(3) 1.000 0.0905(13) . .
O2 O Uani 0.4633(2) 0.45405(19) 0.62743(19) 1.000 0.0622(9) . .
O3 O Uani 0.8024(4) 0.7265(4) 0.8439(3) 1.000 0.1147(18) . .
O4 O Uani 0.9506(3) 0.5540(3) 0.47199(19) 1.000 0.0856(13) . .
O5 O Uani 1.0125(2) 0.53608(18) 0.61511(14) 1.000 0.0490(7) . .
O6 O Uani 0.7894(2) 0.38478(16) 0.60543(14) 1.000 0.0497(7) . .
O7 O Uani 0.7223(7) 0.2425(2) 0.6571(4) 1.000 0.169(3) . .
C1 C Uani 0.6499(4) 0.7319(3) 0.6230(3) 1.000 0.0617(11) . .
C2 C Uani 0.4978(4) 0.7345(3) 0.6458(3) 1.000 0.0690(14) . .
C3 C Uani 0.4277(4) 0.6367(3) 0.6231(3) 1.000 0.0647(13) . .
C4 C Uani 0.4900(3) 0.5490(3) 0.6702(2) 1.000 0.0508(10) . .
C5 C Uani 0.6000(3) 0.4934(2) 0.6246(2) 1.000 0.0439(9) . .
C6 C Uani 0.7140(3) 0.4403(2) 0.6727(2) 1.000 0.0424(8) . .
C7 C Uani 0.8183(3) 0.5102(2) 0.71619(19) 1.000 0.0401(8) . .
C8 C Uani 0.8812(3) 0.5767(2) 0.6433(2) 1.000 0.0425(9) . .
C9 C Uani 0.9014(4) 0.6853(3) 0.6671(3) 1.000 0.0612(11) . .
C10 C Uani 0.7661(4) 0.7356(3) 0.6873(3) 1.000 0.0632(13) . .
C11 C Uani 0.9223(3) 0.4545(3) 0.7760(2) 1.000 0.0514(10) . .
C12 C Uani 0.8490(5) 0.3969(4) 0.8496(3) 1.000 0.0790(16) . .
C13 C Uani 1.0296(5) 0.5223(4) 0.8187(3) 1.000 0.0807(17) . .
C14 C Uani 0.7373(5) 0.7594(3) 0.7842(4) 1.000 0.0863(19) . .
C15 C Uani 0.4738(4) 0.5469(3) 0.7696(3) 1.000 0.0697(14) . .
C16 C Uani 0.7886(4) 0.2879(2) 0.6056(3) 1.000 0.0615(11) . .
C17 C Uani 0.8820(5) 0.2473(3) 0.5370(3) 1.000 0.0685(13) . .
C18 C Uani 1.0311(3) 0.5253(3) 0.5263(2) 1.000 0.0524(11) . .
C19 C Uani 1.1612(4) 0.4720(4) 0.5054(3) 1.000 0.0682(14) . .
H1 H Uiso 0.67080 0.69530 0.56830 1.000 0.0740 calc R
H2A H Uiso 0.45360 0.78700 0.61250 1.000 0.0830 calc R
H2B H Uiso 0.48660 0.74810 0.70900 1.000 0.0830 calc R
H3A H Uiso 0.33090 0.64110 0.63900 1.000 0.0780 calc R
H3B H Uiso 0.43300 0.62630 0.55900 1.000 0.0780 calc R
H5 H Uiso 0.62670 0.52020 0.56630 1.000 0.0530 calc R
H6 H Uiso 0.67540 0.39570 0.71770 1.000 0.0510 calc R
H7 H Uiso 0.76540 0.55330 0.75600 1.000 0.0480 calc R
H8 H Uiso 0.81930 0.57420 0.59160 1.000 0.0510 calc R
H9A H Uiso 0.96140 0.69040 0.71880 1.000 0.0730 calc R
H9B H Uiso 0.94600 0.71850 0.61750 1.000 0.0730 calc R
H11 H Uiso 0.97150 0.40730 0.73820 1.000 0.0620 calc R
H12A H Uiso 0.78150 0.35410 0.82320 1.000 0.1190 calc R
H12B H Uiso 0.80410 0.44170 0.88960 1.000 0.1190 calc R
H12C H Uiso 0.91510 0.35850 0.88210 1.000 0.1190 calc R
H13A H Uiso 1.07650 0.55850 0.77270 1.000 0.1210 calc R
H13B H Uiso 1.09520 0.48380 0.85160 1.000 0.1210 calc R
H13C H Uiso 0.98440 0.56730 0.85860 1.000 0.1210 calc R
H14 H Uiso 0.66510 0.80190 0.79750 1.000 0.1040 calc R
H15A H Uiso 0.39660 0.58700 0.78650 1.000 0.1050 calc R
H15B H Uiso 0.55610 0.57190 0.79720 1.000 0.1050 calc R
H15C H Uiso 0.45840 0.48060 0.78890 1.000 0.1050 calc R
H17A H Uiso 0.92250 0.30000 0.50350 1.000 0.1030 calc R
H17B H Uiso 0.83070 0.20550 0.49730 1.000 0.1030 calc R
H17C H Uiso 0.95340 0.20980 0.56550 1.000 0.1030 calc R
H19A H Uiso 1.15070 0.40380 0.52020 1.000 0.1020 calc R
H19B H Uiso 1.23550 0.49950 0.53970 1.000 0.1020 calc R
H19C H Uiso 1.18130 0.47830 0.44280 1.000 0.1020 calc R

loop_
_atom_type_symbol
_atom_type_description
_atom_type_scat_dispersion_real
_atom_type_scat_dispersion_imag
_atom_type_scat_source
O O 0.0106 0.0060 'International Tables Vol C Tables 4.2.6.8 and 6.1.1.4'
H H 0.0000 0.0000 'International Tables Vol C Tables 4.2.6.8 and 6.1.1.4'
C C 0.0033 0.0016 'International Tables Vol C Tables 4.2.6.8 and 6.1.1.4'

loop_
_geom_angle_atom_site_label_1
_geom_angle_atom_site_label_2
_geom_angle_atom_site_label_3
_geom_angle
_geom_angle_publ_flag
C1 O1 C10 61.7(3) yes
C4 O2 C5 61.23(19) yes
C8 O5 C18 116.4(2) yes
C6 O6 C16 121.0(3) yes
O1 C1 C2 118.4(3) yes
O1 C1 C10 60.3(3) yes
C2 C1 C10 126.4(4) no
C1 C2 C3 111.2(3) no
C2 C3 C4 113.9(3) no
O2 C4 C3 115.0(3) yes
O2 C4 C5 58.2(2) yes
O2 C4 C15 113.5(3) yes
C3 C4 C5 118.6(3) no
C3 C4 C15 115.9(3) no
C5 C4 C15 121.7(3) no
O2 C5 C4 60.6(2) yes
O2 C5 C6 119.2(2) yes
C4 C5 C6 123.9(3) no
O6 C6 C5 106.8(2) yes
O6 C6 C7 106.5(2) yes
C5 C6 C7 112.9(2) no
C6 C7 C8 109.0(2) no
C6 C7 C11 111.8(2) no
C8 C7 C11 116.0(2) no
O5 C8 C7 109.2(2) yes
O5 C8 C9 108.8(2) yes
C7 C8 C9 116.9(3) no
C8 C9 C10 111.9(3) no
O1 C10 C1 58.0(3) yes
O1 C10 C9 117.7(4) yes
O1 C10 C14 108.8(3) yes
C1 C10 C9 121.0(4) no
C1 C10 C14 119.3(4) no
C9 C10 C14 116.7(4) no
C7 C11 C12 111.4(3) no
C7 C11 C13 112.9(3) no
C12 C11 C13 109.0(3) no
O3 C14 C10 123.0(4) yes
O6 C16 O7 122.0(4) yes
O6 C16 C17 111.7(3) yes
O7 C16 C17 126.3(3) yes
O4 C18 O5 123.2(3) yes
O4 C18 C19 124.9(3) yes
O5 C18 C19 111.9(3) yes
O1 C1 H1 114.00 no
C2 C1 H1 114.00 no
C10 C1 H1 114.00 no
C1 C2 H2A 109.00 no
C1 C2 H2B 109.00 no
C3 C2 H2A 109.00 no
C3 C2 H2B 109.00 no
H2A C2 H2B 108.00 no
C2 C3 H3A 109.00 no
C2 C3 H3B 109.00 no
C4 C3 H3A 109.00 no
C4 C3 H3B 109.00 no
H3A C3 H3B 108.00 no
O2 C5 H5 114.00 no
C4 C5 H5 114.00 no
C6 C5 H5 114.00 no
O6 C6 H6 110.00 no
C5 C6 H6 110.00 no
C7 C6 H6 110.00 no
C6 C7 H7 106.00 no
C8 C7 H7 107.00 no
C11 C7 H7 106.00 no
O5 C8 H8 107.00 no
C7 C8 H8 107.00 no
C9 C8 H8 107.00 no
C8 C9 H9A 109.00 no
C8 C9 H9B 109.00 no
C10 C9 H9A 109.00 no
C10 C9 H9B 109.00 no
H9A C9 H9B 108.00 no
C7 C11 H11 108.00 no
C12 C11 H11 108.00 no
C13 C11 H11 108.00 no
C11 C12 H12A 109.00 no
C11 C12 H12B 110.00 no
C11 C12 H12C 109.00 no
H12A C12 H12B 109.00 no
H12A C12 H12C 109.00 no
H12B C12 H12C 110.00 no
C11 C13 H13A 109.00 no
C11 C13 H13B 110.00 no
C11 C13 H13C 109.00 no
H13A C13 H13B 109.00 no
H13A C13 H13C 109.00 no
H13B C13 H13C 109.00 no
O3 C14 H14 118.00 no
C10 C14 H14 119.00 no
C4 C15 H15A 109.00 no
C4 C15 H15B 109.00 no
C4 C15 H15C 109.00 no
H15A C15 H15B 109.00 no
H15A C15 H15C 110.00 no
H15B C15 H15C 109.00 no
C16 C17 H17A 109.00 no
C16 C17 H17B 109.00 no
C16 C17 H17C 109.00 no
H17A C17 H17B 109.00 no
H17A C17 H17C 110.00 no
H17B C17 H17C 109.00 no
C18 C19 H19A 109.00 no
C18 C19 H19B 109.00 no
C18 C19 H19C 109.00 no
H19A C19 H19B 109.00 no
H19A C19 H19C 109.00 no
H19B C19 H19C 109.00 no

loop_
_geom_bond_atom_site_label_1
_geom_bond_atom_site_label_2
_geom_bond_distance
_geom_bond_publ_flag
O1 C1 1.427(5) yes
O1 C10 1.461(5) yes
O2 C4 1.465(5) yes
O2 C5 1.431(4) yes
O3 C14 1.181(7) yes
O4 C18 1.192(4) yes
O5 C8 1.451(4) yes
O5 C18 1.348(4) yes
O6 C6 1.455(4) yes
O6 C16 1.319(3) yes
O7 C16 1.178(7) yes
C1 C2 1.514(6) no
C1 C10 1.482(6) no
C2 C3 1.533(6) no
C3 C4 1.512(6) no
C4 C5 1.475(4) no
C4 C15 1.494(5) no
C5 C6 1.504(4) no
C6 C7 1.534(4) no
C7 C8 1.542(4) no
C7 C11 1.547(4) no
C8 C9 1.534(5) no
C9 C10 1.511(6) no
C10 C14 1.510(7) no
C11 C12 1.527(6) no
C11 C13 1.531(6) no
C16 C17 1.476(6) no
C18 C19 1.489(5) no
C1 H1 0.9800 no
C2 H2A 0.9700 no
C2 H2B 0.9700 no
C3 H3A 0.9700 no
C3 H3B 0.9700 no
C5 H5 0.9800 no
C6 H6 0.9800 no
C7 H7 0.9800 no
C8 H8 0.9800 no
C9 H9A 0.9700 no
C9 H9B 0.9700 no
C11 H11 0.9800 no
C12 H12A 0.9600 no
C12 H12B 0.9600 no
C12 H12C 0.9600 no
C13 H13A 0.9600 no
C13 H13B 0.9600 no
C13 H13C 0.9600 no
C14 H14 0.9300 no
C15 H15A 0.9600 no
C15 H15B 0.9600 no
C15 H15C 0.9600 no
C17 H17A 0.9600 no
C17 H17B 0.9600 no
C17 H17C 0.9600 no
C19 H19A 0.9600 no
C19 H19B 0.9600 no
C19 H19C 0.9600 no

loop_
_geom_contact_atom_site_label_1
_geom_contact_atom_site_label_2
_geom_contact_distance
_geom_contact_site_symmetry_2
_geom_contact_publ_flag
O3 C17 3.414(6) 2_665 no
O4 C2 3.406(6) 3_566 no
O4 C15 3.402(5) 2_664 no
O5 C13 3.053(5) . no
O5 O6 2.991(3) . no
O6 C18 3.249(4) . no
O6 O5 2.991(3) . no
O1 H13B 2.8200 4_756 no
O2 H14 2.6600 4_646 no
O2 H19B 2.6400 1_455 no
O3 H17B 2.7900 2_665 no
O3 H13C 2.8000 . no
O3 H9A 2.4700 . no
O3 H7 2.7200 . no
O3 H17C 2.7400 4_756 no
O4 H12B 2.7600 2_664 no
O4 H8 2.2100 . no
O4 H2A 2.5100 3_566 no
O4 H15C 2.9100 2_664 no
O5 H13A 2.4500 . no
O5 H11 2.5700 . no
O6 H8 2.6000 . no
O6 H11 2.6700 . no
O7 H6 2.3200 . no
O7 H2B 2.8500 4_646 no
O7 H15A 2.5500 4_646 no
C1 C5 3.284(5) . no
C2 O4 3.406(6) 3_466 no
C5 C1 3.284(5) . no
C7 C15 3.471(5) . no
C9 C13 3.407(7) . no
C13 C9 3.407(7) . no
C13 O5 3.053(5) . no
C15 C7 3.471(5) . no
C15 O4 3.402(5) 2_665 no
C17 O3 3.414(6) 2_664 no
C18 O6 3.249(4) . no
C1 H8 2.7400 . no
C1 H5 3.0100 . no
C2 H15A 3.0700 . no
C2 H14 2.9400 . no
C3 H19B 2.9200 1_455 no
C4 H1 3.0600 . no
C4 H7 2.9600 . no
C5 H8 2.4400 . no
C5 H1 2.9600 . no
C6 H15B 3.0000 . no
C6 H15C 3.0800 . no
C6 H12A 2.6200 . no
C7 H15B 2.9400 . no
C8 H1 2.8300 . no
C8 H5 2.8300 . no
C8 H13A 2.7200 . no
C9 H12C 3.0400 4_756 no
C9 H13A 2.8900 . no
C10 H7 2.6900 . no
C12 H6 2.5900 . no
C13 H9A 2.8100 . no
C13 H17C 3.0900 4_756 no
C14 H7 2.8500 . no
C14 H2B 2.6800 . no
C15 H6 2.9400 . no
C15 H19C 3.0100 2_665 no
C15 H7 2.8400 . no
C15 H2B 2.8900 . no
C18 H9B 3.0800 . no
C19 H17B 2.9200 3_556 no
H1 C4 3.0600 . no
H1 C5 2.9600 . no
H1 C8 2.8300 . no
H1 H3B 2.4900 . no
H1 H5 2.4200 . no
H1 H8 2.2200 . no
H2A O4 2.5100 3_466 no
H2B C14 2.6800 . no
H2B C15 2.8900 . no
H2B H14 2.3000 . no
H2B O7 2.8500 4_656 no
H3A H15A 2.4100 . no
H3B H1 2.4900 . no
H3B H5 2.3700 . no
H3B H19B 2.5900 1_455 no
H5 C1 3.0100 . no
H5 C8 2.8300 . no
H5 H1 2.4200 . no
H5 H3B 2.3700 . no
H5 H8 2.0400 . no
H6 O7 2.3200 . no
H6 C12 2.5900 . no
H6 C15 2.9400 . no
H6 H12A 1.9700 . no
H7 O3 2.7200 . no
H7 C4 2.9600 . no
H7 C10 2.6900 . no
H7 C14 2.8500 . no
H7 C15 2.8400 . no
H7 H12B 2.5400 . no
H7 H15B 2.1400 . no
H8 O4 2.2100 . no
H8 O6 2.6000 . no
H8 C1 2.7400 . no
H8 C5 2.4400 . no
H8 H1 2.2200 . no
H8 H5 2.0400 . no
H9A O3 2.4700 . no
H9A C13 2.8100 . no
H9A H13A 2.2600 . no
H9B C18 3.0800 . no
H9B H12C 2.3300 4_756 no
H11 O5 2.5700 . no
H11 O6 2.6700 . no
H12A C6 2.6200 . no
H12A H6 1.9700 . no
H12B H7 2.5400 . no
H12B H13C 2.4900 . no
H12B O4 2.7600 2_665 no
H12C H13B 2.4800 . no
H12C C9 3.0400 4_746 no
H12C H9B 2.3300 4_746 no
H13A O5 2.4500 . no
H13A C8 2.7200 . no
H13A C9 2.8900 . no
H13A H9A 2.2600 . no
H13B H12C 2.4800 . no
H13B O1 2.8200 4_746 no
H13C O3 2.8000 . no
H13C H12B 2.4900 . no
H13C H17C 2.3300 4_756 no
H14 C2 2.9400 . no
H14 H2B 2.3000 . no
H14 O2 2.6600 4_656 no
H15A C2 3.0700 . no
H15A H3A 2.4100 . no
H15A O7 2.5500 4_656 no
H15B C6 3.0000 . no
H15B C7 2.9400 . no
H15B H7 2.1400 . no
H15C C6 3.0800 . no
H15C O4 2.9100 2_665 no
H17B O3 2.7900 2_664 no
H17B C19 2.9200 3_456 no
H17B H19A 2.3100 3_456 no
H17C O3 2.7400 4_746 no
H17C C13 3.0900 4_746 no
H17C H13C 2.3300 4_746 no
H19A H17B 2.3100 3_556 no
H19B O2 2.6400 1_655 no
H19B C3 2.9200 1_655 no
H19B H3B 2.5900 1_655 no
H19C C15 3.0100 2_664 no

loop_
_geom_hbond_atom_site_label_D
_geom_hbond_atom_site_label_H
_geom_hbond_atom_site_label_A
_geom_hbond_distance_DH
_geom_hbond_distance_HA
_geom_hbond_distance_DA
_geom_hbond_angle_DHA
_geom_hbond_site_symmetry_A
_geom_hbond_publ_flag
C2 H2A O4 0.9700 2.5100 3.406(6) 154.00 3_466 yes
C6 H6 O7 0.9800 2.3200 2.705(4) 102.00 . yes
C8 H8 O4 0.9800 2.2100 2.665(4) 107.00 . yes
C9 H9A O3 0.9700 2.4700 2.867(6) 104.00 . yes
C13 H13A O5 0.9600 2.4500 3.053(5) 120.00 . yes
C15 H15A O7 0.9600 2.5500 3.451(6) 156.00 4_656 yes

loop_
_geom_torsion_atom_site_label_1
_geom_torsion_atom_site_label_2
_geom_torsion_atom_site_label_3
_geom_torsion_atom_site_label_4
_geom_torsion
_geom_torsion_publ_flag
C10 O1 C1 C2 118.0(4) no
C1 O1 C10 C9 111.0(4) no
C1 O1 C10 C14 -113.3(4) no
C5 O2 C4 C3 109.4(3) no
C5 O2 C4 C15 -113.9(3) no
C4 O2 C5 C6 114.7(3) no
C18 O5 C8 C7 129.6(3) no
C18 O5 C8 C9 -101.8(3) no
C8 O5 C18 O4 5.8(5) no
C8 O5 C18 C19 -173.0(3) no
C16 O6 C6 C5 -113.6(3) no
C16 O6 C6 C7 125.5(3) no
C6 O6 C16 O7 3.6(6) no
C6 O6 C16 C17 -174.6(3) no
O1 C1 C2 C3 174.4(4) no
C10 C1 C2 C3 -113.2(5) no
C2 C1 C10 C14 -10.0(6) no
O1 C1 C10 C14 95.0(4) no
C2 C1 C10 O1 -105.0(5) no
O1 C1 C10 C9 -105.3(4) no
C2 C1 C10 C9 149.8(4) no
C1 C2 C3 C4 58.1(5) no
C2 C3 C4 O2 -158.3(3) no
C2 C3 C4 C15 66.1(4) no
C2 C3 C4 C5 -92.4(4) no
C15 C4 C5 O2 99.7(4) no
C3 C4 C5 C6 149.6(3) no
O2 C4 C5 C6 -107.1(3) no
C15 C4 C5 C6 -7.5(5) no
C3 C4 C5 O2 -103.2(3) no
O2 C5 C6 O6 100.4(3) no
O2 C5 C6 C7 -142.9(3) no
C4 C5 C6 O6 172.7(3) no
C4 C5 C6 C7 -70.6(4) no
O6 C6 C7 C8 58.5(3) no
C5 C6 C7 C8 -58.4(3) no
C5 C6 C7 C11 172.0(2) no
O6 C6 C7 C11 -71.1(3) no
C6 C7 C8 O5 -97.2(3) no
C6 C7 C11 C13 178.8(3) no
C8 C7 C11 C12 176.0(3) no
C8 C7 C11 C13 53.0(4) no
C11 C7 C8 C9 -94.1(3) no
C6 C7 C8 C9 138.7(3) no
C11 C7 C8 O5 30.0(3) no
C6 C7 C11 C12 -58.2(4) no
O5 C8 C9 C10 173.7(3) no
C7 C8 C9 C10 -62.1(4) no
C8 C9 C10 O1 -121.1(4) no
C8 C9 C10 C1 -53.6(5) no
C8 C9 C10 C14 106.7(4) no
C1 C10 C14 O3 147.5(5) no
C9 C10 C14 O3 -13.1(7) no
O1 C10 C14 O3 -149.3(5) no

loop_
_cod_related_entry_id
_cod_related_entry_code
_cod_related_entry_database
1 21194004 ChemSpider
